data_7020511
loop_
_publ_author_name
'Conejero, Salvador'
'Maya, Celia'
'Paneque, Margarita'
'Petronilho, Ana'
'Poveda, Manuel L.'
'Vattier, Florencia'
'Alvarez, Eleuterio'
'Carmona, Ernesto'
'Laguna, Antonio'
'Crespo, Olga'

_publ_section_title
;
 Iridium(iii) complexes with polypyridine ligands coordinated as
 N-heterocyclic carbenes. Synthesis, structure and photophysical
 properties.
;
_journal_issue 46
_journal_name_full 'Dalton transactions (Cambridge, England : 2003)'
_journal_page_first 14126
_journal_page_last 14136
_journal_paper_doi 10.1039/c2dt31754k
_journal_volume 41
_journal_year 2012
_chemical_formula_moiety 'C36 H43 B Ir N9'
_chemical_formula_sum 'C36 H43 B Ir N9'
_chemical_formula_weight 804.80
_chemical_name_systematic
;
?
;
_space_group_IT_number 14
_symmetry_cell_setting monoclinic
_symmetry_space_group_name_Hall '-P 2yn'
_symmetry_space_group_name_H-M 'P 1 21/n 1'
_atom_sites_solution_hydrogens geom
_atom_sites_solution_primary direct
_atom_sites_solution_secondary difmap
_audit_creation_method SHELXL-97
_cell_angle_alpha 90.00
_cell_angle_beta 108.8360(10)
_cell_angle_gamma 90.00
_cell_formula_units_Z 4
_cell_length_a 12.0676(3)
_cell_length_b 22.2040(7)
_cell_length_c 13.7392(4)
_cell_measurement_reflns_used 8693
_cell_measurement_temperature 173(2)
_cell_measurement_theta_max 30.08
_cell_measurement_theta_min 2.41
_cell_volume 3484.25(17)
_computing_cell_refinement 'Bruker (2006). APEX 2. Version 2.1.'
_computing_data_collection 'Bruker (2006). APEX 2. Version 2.1.'
_computing_data_reduction 'Bruker (2006). APEX 2. Version 2.1.'
_computing_molecular_graphics 'XP, SHELXTL v. 6.14 (Bruker, 2003)'
_computing_publication_material 'XCIF, SHELXTL v. 6.14 (Bruker, 2003)'
_computing_structure_refinement 'XL, SHELXTL v. 6.14 (Bruker, 2003)'
_computing_structure_solution 'Bruker (2006). APEX 2. Version 2.1.'
_diffrn_ambient_temperature 173(2)
_diffrn_detector_area_resol_mean 8.26
_diffrn_measured_fraction_theta_full 0.980
_diffrn_measured_fraction_theta_max 0.980
_diffrn_measurement_device_type
;
Bruker-Nonius X8kappa APEX II CCD area detector'
;
_diffrn_measurement_method 'phi and omega scans with narrow frames'
_diffrn_radiation_monochromator graphite
_diffrn_radiation_source 'fine-focus sealed tube'
_diffrn_radiation_type MoK\a
_diffrn_radiation_wavelength 0.71073
_diffrn_reflns_av_R_equivalents 0.0388
_diffrn_reflns_av_sigmaI/netI 0.0245
_diffrn_reflns_limit_h_max 17
_diffrn_reflns_limit_h_min -14
_diffrn_reflns_limit_k_max 31
_diffrn_reflns_limit_k_min -24
_diffrn_reflns_limit_l_max 13
_diffrn_reflns_limit_l_min -19
_diffrn_reflns_number 91260
_diffrn_reflns_theta_full 30.52
_diffrn_reflns_theta_max 30.52
_diffrn_reflns_theta_min 2.41
_diffrn_standards_decay_% 0
_exptl_absorpt_coefficient_mu 3.872
_exptl_absorpt_correction_T_max 0.559
_exptl_absorpt_correction_T_min 0.438
_exptl_absorpt_correction_type multi-scan
_exptl_absorpt_process_details
;
SADABS, Bruker (2006). APEX 2. Version 2.1. Bruker Analytical
X-ray Solutions, Madison, Wisconsin, USA.
;
_exptl_crystal_colour red
_exptl_crystal_density_diffrn 1.534
_exptl_crystal_density_method 'not measured'
_exptl_crystal_description plate
_exptl_crystal_F_000 1616
_exptl_crystal_size_max 0.27
_exptl_crystal_size_mid 0.18
_exptl_crystal_size_min 0.15
_refine_diff_density_max 1.193
_refine_diff_density_min -0.801
_refine_diff_density_rms 0.087
_refine_ls_extinction_method none
_refine_ls_goodness_of_fit_ref 1.041
_refine_ls_hydrogen_treatment mixed
_refine_ls_matrix_type full
_refine_ls_number_parameters 435
_refine_ls_number_reflns 10431
_refine_ls_number_restraints 1
_refine_ls_restrained_S_all 1.041
_refine_ls_R_factor_all 0.0354
_refine_ls_R_factor_gt 0.0226
_refine_ls_shift/su_max 0.004
_refine_ls_shift/su_mean 0.000
_refine_ls_structure_factor_coef Fsqd
_refine_ls_weighting_details 'calc w=1/[\s^2^(Fo^2^)+(0.0221P)^2^+2.9293P] where P=(Fo^2^+2Fc^2^)/3'
_refine_ls_weighting_scheme calc
_refine_ls_wR_factor_gt 0.0492
_refine_ls_wR_factor_ref 0.0533
_reflns_number_gt 8440
_reflns_number_total 10431
_reflns_threshold_expression >2sigma(I)
_cod_data_source_file c2dt31754k.txt
_cod_data_source_block 2_M
_cod_depositor_comments
;
The following automatic conversions were performed:

'_symmetry_cell_setting' value 'Monoclinic' changed to 'monoclinic'
according to /home/saulius/struct/CIF-dictionaries/cif_core.dic
dictionary named 'cif_core.dic' version 2.4.2 from 2011-04-26.

Automatic conversion script
Id: cif_fix_values 1891 2012-01-12 08:04:46Z andrius 
;
_cod_original_sg_symbol_H-M P2(1)/n
_cod_database_code 7020511

loop_
_symmetry_equiv_pos_as_xyz
'x, y, z'
'-x+1/2, y+1/2, -z+1/2'
'-x, -y, -z'
'x-1/2, -y-1/2, z-1/2'

loop_
_atom_site_label
_atom_site_type_symbol
_atom_site_fract_x
_atom_site_fract_y
_atom_site_fract_z
_atom_site_U_iso_or_equiv
_atom_site_adp_type
_atom_site_occupancy
_atom_site_symmetry_multiplicity
_atom_site_calc_flag
_atom_site_refinement_flags
Ir1 Ir 0.172131(7) 0.176468(4) 0.574158(6) 0.02077(3) Uani 1 1 d .
N1 N 0.23585(18) 0.17633(10) 0.74204(16) 0.0301(4) Uani 1 1 d .
N2 N 0.16617(18) 0.20601(10) 0.78885(15) 0.0293(4) Uani 1 1 d .
N3 N -0.00088(16) 0.16538(8) 0.58667(15) 0.0237(4) Uani 1 1 d .
N4 N -0.03128(17) 0.20113(9) 0.65520(15) 0.0277(4) Uani 1 1 d .
N5 N 0.14772(17) 0.27163(9) 0.58679(15) 0.0266(4) Uani 1 1 d .
N6 N 0.10055(18) 0.29018(9) 0.66084(15) 0.0284(4) Uani 1 1 d .
N7 N 0.15341(17) 0.14136(9) 0.36641(15) 0.0252(4) Uani 1 1 d D
H7N H 0.2174(18) 0.1221(11) 0.4024(19) 0.030 Uiso 1 1 d D
N8 N 0.12684(19) 0.08090(9) 0.11524(16) 0.0307(4) Uani 1 1 d .
N9 N 0.1783(2) -0.00291(12) -0.08998(19) 0.0485(6) Uani 1 1 d .
C1 C 0.3197(2) 0.14874(13) 0.8177(2) 0.0362(6) Uani 1 1 d .
C2 C 0.3019(3) 0.16012(15) 0.9119(2) 0.0429(7) Uani 1 1 d .
H2 H 0.3487 0.1459 0.9775 0.051 Uiso 1 1 calc R
C3 C 0.2051(3) 0.19541(13) 0.8915(2) 0.0375(6) Uani 1 1 d .
C4 C 0.4158(3) 0.11180(17) 0.8026(2) 0.0521(8) Uani 1 1 d .
H4A H 0.3852 0.0722 0.7754 0.078 Uiso 1 1 calc R
H4B H 0.4781 0.1068 0.8687 0.078 Uiso 1 1 calc R
H4C H 0.4473 0.1321 0.7539 0.078 Uiso 1 1 calc R
C5 C 0.1435(3) 0.21881(15) 0.9626(2) 0.0496(8) Uani 1 1 d .
H5A H 0.1537 0.2626 0.9695 0.074 Uiso 1 1 calc R
H5B H 0.1767 0.1999 1.0303 0.074 Uiso 1 1 calc R
H5C H 0.0599 0.2093 0.9346 0.074 Uiso 1 1 calc R
C6 C -0.09559(19) 0.13222(11) 0.53764(19) 0.0271(5) Uani 1 1 d .
C7 C -0.1860(2) 0.14677(13) 0.5762(2) 0.0344(6) Uani 1 1 d .
H7 H -0.2625 0.1300 0.5554 0.041 Uiso 1 1 calc R
C8 C -0.1428(2) 0.19017(12) 0.6501(2) 0.0335(6) Uani 1 1 d .
C9 C -0.0993(2) 0.08750(12) 0.4560(2) 0.0347(6) Uani 1 1 d .
H9A H -0.0288 0.0916 0.4358 0.052 Uiso 1 1 calc R
H9B H -0.1688 0.0947 0.3961 0.052 Uiso 1 1 calc R
H9C H -0.1026 0.0467 0.4822 0.052 Uiso 1 1 calc R
C10 C -0.2002(3) 0.22121(16) 0.7185(2) 0.0494(8) Uani 1 1 d .
H10A H -0.1607 0.2095 0.7902 0.074 Uiso 1 1 calc R
H10B H -0.2828 0.2094 0.6984 0.074 Uiso 1 1 calc R
H10C H -0.1946 0.2649 0.7116 0.074 Uiso 1 1 calc R
C11 C 0.1725(2) 0.32216(11) 0.5429(2) 0.0300(5) Uani 1 1 d .
C12 C 0.1422(3) 0.37256(12) 0.5898(2) 0.0374(6) Uani 1 1 d .
H12 H 0.1509 0.4136 0.5741 0.045 Uiso 1 1 calc R
C13 C 0.0975(3) 0.35116(12) 0.6625(2) 0.0380(6) Uani 1 1 d .
C14 C 0.2246(3) 0.32093(12) 0.4584(2) 0.0368(6) Uani 1 1 d .
H14A H 0.3079 0.3108 0.4866 0.055 Uiso 1 1 calc R
H14B H 0.2158 0.3606 0.4255 0.055 Uiso 1 1 calc R
H14C H 0.1843 0.2906 0.4074 0.055 Uiso 1 1 calc R
C15 C 0.0501(4) 0.38509(14) 0.7348(3) 0.0596(10) Uani 1 1 d .
H15A H -0.0326 0.3747 0.7208 0.089 Uiso 1 1 calc R
H15B H 0.0571 0.4285 0.7249 0.089 Uiso 1 1 calc R
H15C H 0.0946 0.3743 0.8058 0.089 Uiso 1 1 calc R
C16 C 0.3390(2) 0.18320(11) 0.5626(2) 0.0290(5) Uani 1 1 d .
H16A H 0.3362 0.2083 0.5023 0.035 Uiso 1 1 calc R
H16B H 0.3915 0.2033 0.6248 0.035 Uiso 1 1 calc R
C17 C 0.3873(2) 0.12213(12) 0.5515(2) 0.0296(5) Uani 1 1 d .
C18 C 0.3229(2) 0.07383(11) 0.55746(19) 0.0280(5) Uani 1 1 d .
C19 C 0.20613(19) 0.08504(10) 0.57180(18) 0.0254(5) Uani 1 1 d .
H19A H 0.2055 0.0666 0.6372 0.030 Uiso 1 1 calc R
H19B H 0.1437 0.0657 0.5150 0.030 Uiso 1 1 calc R
C20 C 0.5066(2) 0.12111(14) 0.5401(3) 0.0474(8) Uani 1 1 d .
H20A H 0.5298 0.0793 0.5342 0.071 Uiso 1 1 calc R
H20B H 0.5630 0.1399 0.6005 0.071 Uiso 1 1 calc R
H20C H 0.5050 0.1435 0.4782 0.071 Uiso 1 1 calc R
C21 C 0.3595(2) 0.00975(12) 0.5541(2) 0.0398(6) Uani 1 1 d .
H21A H 0.4389 0.0085 0.5495 0.060 Uiso 1 1 calc R
H21B H 0.3053 -0.0102 0.4939 0.060 Uiso 1 1 calc R
H21C H 0.3585 -0.0110 0.6167 0.060 Uiso 1 1 calc R
C22 C 0.1054(2) 0.17622(10) 0.42510(17) 0.0236(4) Uani 1 1 d .
C23 C 0.0020(2) 0.20686(11) 0.36546(19) 0.0294(5) Uani 1 1 d .
H23 H -0.0346 0.2342 0.3987 0.035 Uiso 1 1 calc R
C24 C -0.0460(2) 0.19815(12) 0.2619(2) 0.0345(6) Uani 1 1 d .
H24 H -0.1161 0.2186 0.2249 0.041 Uiso 1 1 calc R
C25 C 0.0070(3) 0.15930(12) 0.2093(2) 0.0361(6) Uani 1 1 d .
H25 H -0.0275 0.1528 0.1375 0.043 Uiso 1 1 calc R
C26 C 0.1091(2) 0.13099(11) 0.26310(18) 0.0288(5) Uani 1 1 d .
C27 C 0.1713(2) 0.08694(11) 0.21796(19) 0.0310(5) Uani 1 1 d .
C28 C 0.2666(3) 0.05349(14) 0.2775(2) 0.0418(7) Uani 1 1 d .
H28 H 0.2965 0.0589 0.3499 0.050 Uiso 1 1 calc R
C29 C 0.3172(3) 0.01177(15) 0.2287(2) 0.0464(7) Uani 1 1 d .
H29 H 0.3819 -0.0120 0.2674 0.056 Uiso 1 1 calc R
C30 C 0.2720(3) 0.00553(13) 0.1234(2) 0.0410(6) Uani 1 1 d .
H30 H 0.3056 -0.0223 0.0884 0.049 Uiso 1 1 calc R
C31 C 0.1763(2) 0.04060(11) 0.06915(19) 0.0326(5) Uani 1 1 d .
C32 C 0.1236(2) 0.03472(12) -0.04425(19) 0.0340(5) Uani 1 1 d .
C33 C 0.0232(3) 0.06598(13) -0.0983(2) 0.0398(6) Uani 1 1 d .
H33 H -0.0148 0.0914 -0.0634 0.048 Uiso 1 1 calc R
C34 C -0.0206(3) 0.05941(14) -0.2043(2) 0.0496(8) Uani 1 1 d .
H34 H -0.0882 0.0810 -0.2435 0.059 Uiso 1 1 calc R
C35 C 0.0357(3) 0.02090(16) -0.2516(2) 0.0533(8) Uani 1 1 d .
H35 H 0.0075 0.0152 -0.3240 0.064 Uiso 1 1 calc R
C36 C 0.1329(3) -0.00884(17) -0.1920(2) 0.0575(9) Uani 1 1 d .
H36 H 0.1708 -0.0355 -0.2252 0.069 Uiso 1 1 calc R
B1 B 0.0615(3) 0.24373(13) 0.7259(2) 0.0307(6) Uani 1 1 d .
H1 H 0.0271 0.2651 0.7735 0.037 Uiso 1 1 calc R

loop_
_atom_site_aniso_label
_atom_site_aniso_U_11
_atom_site_aniso_U_22
_atom_site_aniso_U_33
_atom_site_aniso_U_23
_atom_site_aniso_U_13
_atom_site_aniso_U_12
Ir1 0.01880(4) 0.02137(4) 0.02300(4) -0.00267(4) 0.00795(3) -0.00174(3)
N1 0.0285(10) 0.0337(11) 0.0268(10) -0.0015(9) 0.0073(8) -0.0015(9)
N2 0.0337(11) 0.0306(11) 0.0236(10) -0.0051(8) 0.0095(8) -0.0053(9)
N3 0.0206(9) 0.0260(10) 0.0270(10) -0.0034(8) 0.0112(8) -0.0012(7)
N4 0.0288(10) 0.0302(10) 0.0275(10) -0.0046(8) 0.0140(8) 0.0002(8)
N5 0.0300(10) 0.0253(10) 0.0264(10) -0.0047(8) 0.0118(8) -0.0034(8)
N6 0.0358(11) 0.0257(10) 0.0260(10) -0.0065(8) 0.0130(9) -0.0015(8)
N7 0.0263(10) 0.0261(10) 0.0241(10) -0.0015(8) 0.0093(8) 0.0031(8)
N8 0.0389(11) 0.0272(10) 0.0287(11) -0.0040(8) 0.0147(9) -0.0001(9)
N9 0.0593(16) 0.0525(16) 0.0368(13) -0.0113(12) 0.0196(12) 0.0094(13)
C1 0.0328(13) 0.0395(15) 0.0302(13) 0.0010(11) 0.0019(11) -0.0027(11)
C2 0.0483(17) 0.0479(17) 0.0262(14) 0.0016(12) 0.0034(12) -0.0066(13)
C3 0.0488(16) 0.0361(14) 0.0268(13) -0.0032(11) 0.0112(12) -0.0110(12)
C4 0.0405(16) 0.068(2) 0.0398(16) 0.0027(15) 0.0015(13) 0.0150(15)
C5 0.071(2) 0.0519(19) 0.0297(14) -0.0045(13) 0.0220(15) -0.0050(16)
C6 0.0201(10) 0.0294(12) 0.0310(12) -0.0006(10) 0.0072(9) -0.0013(9)
C7 0.0208(11) 0.0443(15) 0.0396(14) -0.0026(12) 0.0119(10) -0.0023(10)
C8 0.0285(12) 0.0425(15) 0.0345(13) 0.0021(11) 0.0170(11) 0.0038(10)
C9 0.0285(12) 0.0324(13) 0.0419(15) -0.0114(11) 0.0098(11) -0.0087(10)
C10 0.0410(16) 0.069(2) 0.0478(18) -0.0078(16) 0.0275(14) 0.0044(15)
C11 0.0331(12) 0.0275(12) 0.0289(11) -0.0006(10) 0.0092(10) -0.0052(10)
C12 0.0506(16) 0.0232(12) 0.0367(14) -0.0025(11) 0.0119(12) -0.0046(11)
C13 0.0511(16) 0.0271(13) 0.0360(14) -0.0068(11) 0.0142(13) 0.0001(12)
C14 0.0427(14) 0.0319(13) 0.0398(14) 0.0049(12) 0.0188(12) -0.0046(11)
C15 0.101(3) 0.0338(16) 0.057(2) -0.0136(15) 0.043(2) 0.0040(17)
C16 0.0219(10) 0.0290(13) 0.0383(13) -0.0053(10) 0.0127(10) -0.0043(9)
C17 0.0198(10) 0.0321(13) 0.0381(13) -0.0044(11) 0.0109(10) -0.0003(9)
C18 0.0236(11) 0.0280(12) 0.0327(13) -0.0023(10) 0.0095(10) 0.0008(9)
C19 0.0210(10) 0.0258(11) 0.0302(12) -0.0009(9) 0.0095(9) -0.0016(8)
C20 0.0282(13) 0.0419(16) 0.079(2) -0.0087(16) 0.0275(15) -0.0034(12)
C21 0.0338(13) 0.0314(14) 0.0584(18) 0.0030(13) 0.0206(13) 0.0060(11)
C22 0.0261(10) 0.0205(10) 0.0261(11) -0.0032(9) 0.0110(9) -0.0016(9)
C23 0.0318(12) 0.0266(12) 0.0311(12) 0.0001(10) 0.0121(10) 0.0057(10)
C24 0.0368(14) 0.0335(13) 0.0319(13) 0.0041(11) 0.0091(11) 0.0117(11)
C25 0.0440(15) 0.0381(14) 0.0243(12) 0.0004(10) 0.0083(11) 0.0103(12)
C26 0.0329(12) 0.0291(12) 0.0258(12) -0.0026(10) 0.0116(10) 0.0012(10)
C27 0.0362(13) 0.0310(13) 0.0281(12) -0.0047(10) 0.0138(11) 0.0011(10)
C28 0.0422(15) 0.0506(17) 0.0303(14) -0.0080(12) 0.0087(12) 0.0113(13)
C29 0.0426(16) 0.0532(19) 0.0407(16) -0.0081(14) 0.0096(13) 0.0156(14)
C30 0.0434(15) 0.0419(16) 0.0413(15) -0.0097(13) 0.0189(13) 0.0083(12)
C31 0.0414(14) 0.0290(12) 0.0311(12) -0.0051(10) 0.0167(11) -0.0028(11)
C32 0.0472(15) 0.0283(13) 0.0307(13) -0.0047(10) 0.0184(11) -0.0038(11)
C33 0.0563(17) 0.0326(14) 0.0322(14) -0.0022(11) 0.0168(13) 0.0013(13)
C34 0.069(2) 0.0409(17) 0.0347(15) 0.0058(13) 0.0104(15) 0.0018(15)
C35 0.082(2) 0.054(2) 0.0264(14) -0.0043(13) 0.0211(16) -0.0040(18)
C36 0.078(2) 0.065(2) 0.0343(16) -0.0120(15) 0.0248(17) 0.0096(19)
B1 0.0368(15) 0.0316(14) 0.0278(14) -0.0062(11) 0.0160(12) -0.0021(12)

loop_
_atom_type_symbol
_atom_type_description
_atom_type_scat_dispersion_real
_atom_type_scat_dispersion_imag
_atom_type_scat_source
C C 0.0033 0.0016 'International Tables Vol C Tables 4.2.6.8 and 6.1.1.4'
H H 0.0000 0.0000 'International Tables Vol C Tables 4.2.6.8 and 6.1.1.4'
B B 0.0013 0.0007 'International Tables Vol C Tables 4.2.6.8 and 6.1.1.4'
N N 0.0061 0.0033 'International Tables Vol C Tables 4.2.6.8 and 6.1.1.4'
Ir Ir -1.4442 7.9887 'International Tables Vol C Tables 4.2.6.8 and 6.1.1.4'

loop_
_geom_angle_atom_site_label_1
_geom_angle_atom_site_label_2
_geom_angle_atom_site_label_3
_geom_angle
C22 Ir1 C19 89.86(9)
C22 Ir1 C16 90.10(10)
C19 Ir1 C16 82.39(9)
C22 Ir1 N5 93.84(8)
C19 Ir1 N5 175.79(8)
C16 Ir1 N5 95.57(8)
C22 Ir1 N3 90.07(8)
C19 Ir1 N3 95.21(8)
C16 Ir1 N3 177.59(8)
N5 Ir1 N3 86.82(7)
C22 Ir1 N1 176.38(8)
C19 Ir1 N1 90.64(9)
C16 Ir1 N1 93.52(9)
N5 Ir1 N1 85.80(8)
N3 Ir1 N1 86.31(8)
C1 N1 N2 106.1(2)
C1 N1 Ir1 137.68(18)
N2 N1 Ir1 115.59(15)
C3 N2 N1 110.1(2)
C3 N2 B1 129.0(2)
N1 N2 B1 120.95(19)
C6 N3 N4 106.80(18)
C6 N3 Ir1 135.16(16)
N4 N3 Ir1 117.93(14)
C8 N4 N3 110.2(2)
C8 N4 B1 130.7(2)
N3 N4 B1 119.09(18)
C11 N5 N6 106.50(19)
C11 N5 Ir1 136.43(17)
N6 N5 Ir1 116.96(14)
C13 N6 N5 109.3(2)
C13 N6 B1 130.3(2)
N5 N6 B1 120.40(19)
C26 N7 C22 127.4(2)
C26 N7 H7N 118.7(18)
C22 N7 H7N 113.8(18)
C31 N8 C27 118.3(2)
C36 N9 C32 117.1(3)
N1 C1 C2 109.3(3)
N1 C1 C4 124.8(3)
C2 C1 C4 125.9(3)
C3 C2 C1 106.9(2)
C3 C2 H2 126.5
C1 C2 H2 126.5
N2 C3 C2 107.5(2)
N2 C3 C5 122.7(3)
C2 C3 C5 129.8(3)
C1 C4 H4A 109.5
C1 C4 H4B 109.5
H4A C4 H4B 109.5
C1 C4 H4C 109.5
H4A C4 H4C 109.5
H4B C4 H4C 109.5
C3 C5 H5A 109.5
C3 C5 H5B 109.5
H5A C5 H5B 109.5
C3 C5 H5C 109.5
H5A C5 H5C 109.5
H5B C5 H5C 109.5
N3 C6 C7 109.0(2)
N3 C6 C9 123.9(2)
C7 C6 C9 127.1(2)
C8 C7 C6 106.6(2)
C8 C7 H7 126.7
C6 C7 H7 126.7
N4 C8 C7 107.4(2)
N4 C8 C10 122.6(3)
C7 C8 C10 129.9(2)
C6 C9 H9A 109.5
C6 C9 H9B 109.5
H9A C9 H9B 109.5
C6 C9 H9C 109.5
H9A C9 H9C 109.5
H9B C9 H9C 109.5
C8 C10 H10A 109.5
C8 C10 H10B 109.5
H10A C10 H10B 109.5
C8 C10 H10C 109.5
H10A C10 H10C 109.5
H10B C10 H10C 109.5
N5 C11 C12 109.3(2)
N5 C11 C14 122.8(2)
C12 C11 C14 127.8(2)
C13 C12 C11 106.4(2)
C13 C12 H12 126.8
C11 C12 H12 126.8
N6 C13 C12 108.4(2)
N6 C13 C15 122.1(3)
C12 C13 C15 129.5(3)
C11 C14 H14A 109.5
C11 C14 H14B 109.5
H14A C14 H14B 109.5
C11 C14 H14C 109.5
H14A C14 H14C 109.5
H14B C14 H14C 109.5
C13 C15 H15A 109.5
C13 C15 H15B 109.5
H15A C15 H15B 109.5
C13 C15 H15C 109.5
H15A C15 H15C 109.5
H15B C15 H15C 109.5
C17 C16 Ir1 111.12(15)
C17 C16 H16A 109.4
Ir1 C16 H16A 109.4
C17 C16 H16B 109.4
Ir1 C16 H16B 109.4
H16A C16 H16B 108.0
C18 C17 C20 126.1(2)
C18 C17 C16 117.6(2)
C20 C17 C16 116.2(2)
C17 C18 C21 125.2(2)
C17 C18 C19 117.4(2)
C21 C18 C19 117.4(2)
C18 C19 Ir1 111.24(16)
C18 C19 H19A 109.4
Ir1 C19 H19A 109.4
C18 C19 H19B 109.4
Ir1 C19 H19B 109.4
H19A C19 H19B 108.0
C17 C20 H20A 109.5
C17 C20 H20B 109.5
H20A C20 H20B 109.5
C17 C20 H20C 109.5
H20A C20 H20C 109.5
H20B C20 H20C 109.5
C18 C21 H21A 109.5
C18 C21 H21B 109.5
H21A C21 H21B 109.5
C18 C21 H21C 109.5
H21A C21 H21C 109.5
H21B C21 H21C 109.5
N7 C22 C23 112.9(2)
N7 C22 Ir1 120.69(17)
C23 C22 Ir1 126.33(17)
C24 C23 C22 122.0(2)
C24 C23 H23 119.0
C22 C23 H23 119.0
C23 C24 C25 120.8(2)
C23 C24 H24 119.6
C25 C24 H24 119.6
C26 C25 C24 119.0(2)
C26 C25 H25 120.5
C24 C25 H25 120.5
N7 C26 C25 117.8(2)
N7 C26 C27 117.6(2)
C25 C26 C27 124.5(2)
N8 C27 C28 122.5(2)
N8 C27 C26 114.8(2)
C28 C27 C26 122.6(2)
C27 C28 C29 118.6(3)
C27 C28 H28 120.7
C29 C28 H28 120.7
C30 C29 C28 119.0(3)
C30 C29 H29 120.5
C28 C29 H29 120.5
C29 C30 C31 119.0(2)
C29 C30 H30 120.5
C31 C30 H30 120.5
N8 C31 C30 122.6(2)
N8 C31 C32 116.6(2)
C30 C31 C32 120.8(2)
N9 C32 C33 122.6(2)
N9 C32 C31 115.9(2)
C33 C32 C31 121.5(2)
C34 C33 C32 118.8(3)
C34 C33 H33 120.6
C32 C33 H33 120.6
C35 C34 C33 118.7(3)
C35 C34 H34 120.6
C33 C34 H34 120.6
C36 C35 C34 118.5(3)
C36 C35 H35 120.8
C34 C35 H35 120.8
N9 C36 C35 124.3(3)
N9 C36 H36 117.9
C35 C36 H36 117.9
N2 B1 N6 110.2(2)
N2 B1 N4 108.6(2)
N6 B1 N4 110.0(2)
N2 B1 H1 109.4
N6 B1 H1 109.4
N4 B1 H1 109.4

loop_
_geom_bond_atom_site_label_1
_geom_bond_atom_site_label_2
_geom_bond_distance
Ir1 C22 1.944(2)
Ir1 C19 2.073(2)
Ir1 C16 2.076(2)
Ir1 N5 2.148(2)
Ir1 N3 2.1635(18)
Ir1 N1 2.183(2)
N1 C1 1.342(3)
N1 N2 1.380(3)
N2 C3 1.355(3)
N2 B1 1.529(4)
N3 C6 1.344(3)
N3 N4 1.369(3)
N4 C8 1.347(3)
N4 B1 1.546(4)
N5 C11 1.352(3)
N5 N6 1.379(3)
N6 C13 1.355(3)
N6 B1 1.535(4)
N7 C26 1.365(3)
N7 C22 1.373(3)
N7 H7N 0.882(17)
N8 C31 1.343(3)
N8 C27 1.345(3)
N9 C36 1.337(4)
N9 C32 1.340(3)
C1 C2 1.402(4)
C1 C4 1.488(4)
C2 C3 1.359(4)
C2 H2 0.9500
C3 C5 1.499(4)
C4 H4A 0.9800
C4 H4B 0.9800
C4 H4C 0.9800
C5 H5A 0.9800
C5 H5B 0.9800
C5 H5C 0.9800
C6 C7 1.396(3)
C6 C9 1.489(3)
C7 C8 1.375(4)
C7 H7 0.9500
C8 C10 1.503(4)
C9 H9A 0.9800
C9 H9B 0.9800
C9 H9C 0.9800
C10 H10A 0.9800
C10 H10B 0.9800
C10 H10C 0.9800
C11 C12 1.397(4)
C11 C14 1.489(4)
C12 C13 1.365(4)
C12 H12 0.9500
C13 C15 1.499(4)
C14 H14A 0.9800
C14 H14B 0.9800
C14 H14C 0.9800
C15 H15A 0.9800
C15 H15B 0.9800
C15 H15C 0.9800
C16 C17 1.503(3)
C16 H16A 0.9900
C16 H16B 0.9900
C17 C18 1.342(3)
C17 C20 1.497(3)
C18 C21 1.495(3)
C18 C19 1.506(3)
C19 H19A 0.9900
C19 H19B 0.9900
C20 H20A 0.9800
C20 H20B 0.9800
C20 H20C 0.9800
C21 H21A 0.9800
C21 H21B 0.9800
C21 H21C 0.9800
C22 C23 1.425(3)
C23 C24 1.366(4)
C23 H23 0.9500
C24 C25 1.405(4)
C24 H24 0.9500
C25 C26 1.368(4)
C25 H25 0.9500
C26 C27 1.486(3)
C27 C28 1.391(4)
C28 C29 1.395(4)
C28 H28 0.9500
C29 C30 1.378(4)
C29 H29 0.9500
C30 C31 1.393(4)
C30 H30 0.9500
C31 C32 1.486(3)
C32 C33 1.385(4)
C33 C34 1.387(4)
C33 H33 0.9500
C34 C35 1.379(5)
C34 H34 0.9500
C35 C36 1.364(5)
C35 H35 0.9500
C36 H36 0.9500
B1 H1 1.0000

loop_
_geom_torsion_atom_site_label_1
_geom_torsion_atom_site_label_2
_geom_torsion_atom_site_label_3
_geom_torsion_atom_site_label_4
_geom_torsion
C19 Ir1 N1 C1 35.7(3)
C16 Ir1 N1 C1 -46.7(3)
N5 Ir1 N1 C1 -142.0(3)
N3 Ir1 N1 C1 130.9(3)
C19 Ir1 N1 N2 -133.74(17)
C16 Ir1 N1 N2 143.85(17)
N5 Ir1 N1 N2 48.51(16)
N3 Ir1 N1 N2 -38.56(16)
C1 N1 N2 C3 -1.6(3)
Ir1 N1 N2 C3 171.05(17)
C1 N1 N2 B1 178.9(2)
Ir1 N1 N2 B1 -8.4(3)
C22 Ir1 N3 C6 41.7(2)
C19 Ir1 N3 C6 -48.2(2)
N5 Ir1 N3 C6 135.5(2)
N1 Ir1 N3 C6 -138.5(2)
C22 Ir1 N3 N4 -134.01(17)
C19 Ir1 N3 N4 136.12(17)
N5 Ir1 N3 N4 -40.17(16)
N1 Ir1 N3 N4 45.82(17)
C6 N3 N4 C8 0.7(3)
Ir1 N3 N4 C8 177.48(16)
C6 N3 N4 B1 178.4(2)
Ir1 N3 N4 B1 -4.8(3)
C22 Ir1 N5 C11 -50.3(2)
C16 Ir1 N5 C11 40.2(3)
N3 Ir1 N5 C11 -140.1(2)
N1 Ir1 N5 C11 133.3(2)
C22 Ir1 N5 N6 134.06(17)
C16 Ir1 N5 N6 -135.46(17)
N3 Ir1 N5 N6 44.20(16)
N1 Ir1 N5 N6 -42.33(16)
C11 N5 N6 C13 -0.4(3)
Ir1 N5 N6 C13 176.47(17)
C11 N5 N6 B1 179.7(2)
Ir1 N5 N6 B1 -3.4(3)
N2 N1 C1 C2 1.0(3)
Ir1 N1 C1 C2 -169.1(2)
N2 N1 C1 C4 -179.2(3)
Ir1 N1 C1 C4 10.7(5)
N1 C1 C2 C3 -0.1(3)
C4 C1 C2 C3 -179.9(3)
N1 N2 C3 C2 1.6(3)
B1 N2 C3 C2 -179.0(3)
N1 N2 C3 C5 -176.6(2)
B1 N2 C3 C5 2.8(4)
C1 C2 C3 N2 -0.9(3)
C1 C2 C3 C5 177.1(3)
N4 N3 C6 C7 -0.5(3)
Ir1 N3 C6 C7 -176.55(18)
N4 N3 C6 C9 179.6(2)
Ir1 N3 C6 C9 3.6(4)
N3 C6 C7 C8 0.2(3)
C9 C6 C7 C8 -180.0(3)
N3 N4 C8 C7 -0.5(3)
B1 N4 C8 C7 -177.9(3)
N3 N4 C8 C10 178.1(2)
B1 N4 C8 C10 0.7(4)
C6 C7 C8 N4 0.2(3)
C6 C7 C8 C10 -178.3(3)
N6 N5 C11 C12 0.6(3)
Ir1 N5 C11 C12 -175.42(18)
N6 N5 C11 C14 -179.7(2)
Ir1 N5 C11 C14 4.3(4)
N5 C11 C12 C13 -0.5(3)
C14 C11 C12 C13 179.8(3)
N5 N6 C13 C12 0.1(3)
B1 N6 C13 C12 180.0(3)
N5 N6 C13 C15 179.7(3)
B1 N6 C13 C15 -0.5(5)
C11 C12 C13 N6 0.2(3)
C11 C12 C13 C15 -179.3(3)
C22 Ir1 C16 C17 -85.85(19)
C19 Ir1 C16 C17 4.00(18)
N5 Ir1 C16 C17 -179.71(18)
N1 Ir1 C16 C17 94.17(18)
Ir1 C16 C17 C18 -4.3(3)
Ir1 C16 C17 C20 178.7(2)
C20 C17 C18 C21 0.3(5)
C16 C17 C18 C21 -176.4(2)
C20 C17 C18 C19 178.3(3)
C16 C17 C18 C19 1.6(4)
C17 C18 C19 Ir1 1.8(3)
C21 C18 C19 Ir1 -179.93(19)
C22 Ir1 C19 C18 86.89(17)
C16 Ir1 C19 C18 -3.23(17)
N3 Ir1 C19 C18 176.95(16)
N1 Ir1 C19 C18 -96.70(17)
C26 N7 C22 C23 -4.5(3)
C26 N7 C22 Ir1 171.71(19)
C19 Ir1 C22 N7 -37.44(19)
C16 Ir1 C22 N7 44.95(19)
N5 Ir1 C22 N7 140.54(18)
N3 Ir1 C22 N7 -132.65(18)
C19 Ir1 C22 C23 138.2(2)
C16 Ir1 C22 C23 -139.4(2)
N5 Ir1 C22 C23 -43.8(2)
N3 Ir1 C22 C23 43.0(2)
N7 C22 C23 C24 4.1(3)
Ir1 C22 C23 C24 -171.9(2)
C22 C23 C24 C25 -1.6(4)
C23 C24 C25 C26 -1.2(4)
C22 N7 C26 C25 2.0(4)
C22 N7 C26 C27 -174.4(2)
C24 C25 C26 N7 1.1(4)
C24 C25 C26 C27 177.3(3)
C31 N8 C27 C28 0.5(4)
C31 N8 C27 C26 -178.1(2)
N7 C26 C27 N8 -176.9(2)
C25 C26 C27 N8 6.9(4)
N7 C26 C27 C28 4.5(4)
C25 C26 C27 C28 -171.7(3)
N8 C27 C28 C29 -0.5(5)
C26 C27 C28 C29 178.0(3)
C27 C28 C29 C30 0.6(5)
C28 C29 C30 C31 -0.7(5)
C27 N8 C31 C30 -0.6(4)
C27 N8 C31 C32 179.2(2)
C29 C30 C31 N8 0.7(4)
C29 C30 C31 C32 -179.1(3)
C36 N9 C32 C33 1.0(5)
C36 N9 C32 C31 -179.7(3)
N8 C31 C32 N9 176.0(2)
C30 C31 C32 N9 -4.2(4)
N8 C31 C32 C33 -4.7(4)
C30 C31 C32 C33 175.2(3)
N9 C32 C33 C34 -1.8(4)
C31 C32 C33 C34 178.9(3)
C32 C33 C34 C35 1.5(5)
C33 C34 C35 C36 -0.4(5)
C32 N9 C36 C35 0.2(5)
C34 C35 C36 N9 -0.4(6)
C3 N2 B1 N6 126.8(3)
N1 N2 B1 N6 -53.8(3)
C3 N2 B1 N4 -112.7(3)
N1 N2 B1 N4 66.7(3)
C13 N6 B1 N2 -118.1(3)
N5 N6 B1 N2 61.8(3)
C13 N6 B1 N4 122.3(3)
N5 N6 B1 N4 -57.9(3)
C8 N4 B1 N2 119.2(3)
N3 N4 B1 N2 -58.0(3)
C8 N4 B1 N6 -120.2(3)
N3 N4 B1 N6 62.6(3)
